data_7059661
loop_
_publ_author_name
'Amorim, Andr\'e L.'
'Guerreiro, Ana'
'Glitz, Vin\'icius A.'
'Coimbra, Daniel F.'
'Bortoluzzi, Adailton J.'
'Caramori, Giovanni F.'
'Braga, Antonio L.'
'Neves, Ademir'
'Bernardes, Gon\,calo J. L.'
'Peralta, Rosely A.'

_publ_section_title
;
 Synthesis, characterization and photoinduced CO-release by manganese(i)
 complexes
;
_journal_issue 26
_journal_name_full 'New Journal of Chemistry'
_journal_page_first 10892
_journal_page_last 10901
_journal_paper_doi 10.1039/D0NJ02260H
_journal_volume 44
_journal_year 2020
_chemical_formula_moiety 'C17 H17 Br Mn N3 O3'
_chemical_formula_sum 'C17 H17 Br Mn N3 O3'
_chemical_formula_weight 446.18
_space_group_crystal_system triclinic
_space_group_IT_number 2
_space_group_name_Hall '-P 1'
_space_group_name_H-M_alt 'P -1'
_atom_sites_solution_hydrogens mixed
_audit_creation_method SHELXL-2014/7
_audit_update_record
;
2020-03-05 deposited with the CCDC.	2020-06-01 downloaded from the CCDC.
;
_cell_angle_alpha 87.029(2)
_cell_angle_beta 89.037(2)
_cell_angle_gamma 67.346(2)
_cell_formula_units_Z 2
_cell_length_a 8.0271(4)
_cell_length_b 9.3057(5)
_cell_length_c 12.9921(7)
_cell_measurement_reflns_used 2323
_cell_measurement_temperature 200(2)
_cell_measurement_theta_max 28.29
_cell_measurement_theta_min 2.78
_cell_volume 894.40(8)
_computing_cell_refinement 'Bruker SAINT'
_computing_data_collection 'Bruker APEX2'
_computing_data_reduction 'Bruker SAINT'
_computing_molecular_graphics 'PLATON (Spek, 2009)'
_computing_publication_material 'SHELXL-2014/7 (Sheldrick, 2014)'
_computing_structure_refinement 'SHELXL-2014/7 (Sheldrick, 2014)'
_computing_structure_solution 'SHELXS-97 (Sheldrick 2014)'
_diffrn_ambient_temperature 200(2)
_diffrn_measured_fraction_theta_full 1.000
_diffrn_measured_fraction_theta_max 0.998
_diffrn_measurement_device_type 'Bruker APEX-II CCD'
_diffrn_measurement_method '\f and \w scans'
_diffrn_radiation_monochromator graphite
_diffrn_radiation_source 'fine-focus sealed tube'
_diffrn_radiation_type MoK\a
_diffrn_radiation_wavelength 0.71073
_diffrn_reflns_av_R_equivalents 0.0195
_diffrn_reflns_av_unetI/netI 0.0208
_diffrn_reflns_Laue_measured_fraction_full 1.000
_diffrn_reflns_Laue_measured_fraction_max 0.998
_diffrn_reflns_limit_h_max 10
_diffrn_reflns_limit_h_min -10
_diffrn_reflns_limit_k_max 12
_diffrn_reflns_limit_k_min -12
_diffrn_reflns_limit_l_max 17
_diffrn_reflns_limit_l_min -17
_diffrn_reflns_number 15466
_diffrn_reflns_point_group_measured_fraction_full 1.000
_diffrn_reflns_point_group_measured_fraction_max 0.998
_diffrn_reflns_theta_full 25.242
_diffrn_reflns_theta_max 28.373
_diffrn_reflns_theta_min 2.374
_exptl_absorpt_coefficient_mu 2.992
_exptl_absorpt_correction_T_max 0.8409
_exptl_absorpt_correction_T_min 0.4672
_exptl_absorpt_correction_type multi-scan
_exptl_absorpt_process_details
;
Bruker APEX2, SAINT and SADABS, version 2011.8-0; Bruker AXS Inc., 
Madison, Wisconsin, USA
;
_exptl_crystal_colour orange
_exptl_crystal_density_diffrn 1.657
_exptl_crystal_description Fragment
_exptl_crystal_F_000 448
_exptl_crystal_size_max 0.300
_exptl_crystal_size_mid 0.080
_exptl_crystal_size_min 0.060
_refine_diff_density_max 0.326
_refine_diff_density_min -0.242
_refine_diff_density_rms 0.054
_refine_ls_extinction_method none
_refine_ls_goodness_of_fit_ref 1.042
_refine_ls_hydrogen_treatment mixed
_refine_ls_matrix_type full
_refine_ls_number_parameters 230
_refine_ls_number_reflns 4475
_refine_ls_number_restraints 0
_refine_ls_restrained_S_all 1.042
_refine_ls_R_factor_all 0.0335
_refine_ls_R_factor_gt 0.0235
_refine_ls_shift/su_max 0.001
_refine_ls_shift/su_mean 0.000
_refine_ls_structure_factor_coef Fsqd
_refine_ls_weighting_details 'w=1/[\s^2^(Fo^2^)+(0.0234P)^2^+0.3887P] where P=(Fo^2^+2Fc^2^)/3'
_refine_ls_weighting_scheme calc
_refine_ls_wR_factor_gt 0.0530
_refine_ls_wR_factor_ref 0.0564
_reflns_Friedel_coverage 0.000
_reflns_number_gt 3754
_reflns_number_total 4475
_reflns_threshold_expression 'I > 2\s(I)'
_cod_data_source_file d0nj02260h2.cif
_cod_data_source_block complex4
_cod_depositor_comments
;
The following automatic conversions were performed:

data item '_exptl_absorpt_correction_type' value 'Multi-scan' was
changed to 'multi-scan' in accordance with the
/home/data/users/saulius/crontab/automatic-downloads/rss-feeds/RSC/lib/dictionaries/cif_core.dic
dictionary named 'cif_core.dic' version 2.4.2 last updated on
2011-04-26.

Automatic conversion script
Id: cif_fix_values 7556 2019-12-06 15:28:31Z antanas 

 Adding full bibliography for 7059659--7059661.cif.

 Adding full bibliography for 7059659--7059661.cif.
;
_cod_database_code 7059661
_shelx_shelxl_version_number 2014/7
_shelx_space_group_comment
;
The symmetry employed for this shelxl refinement is uniquely defined
by the following loop, which should always be used as a source of
symmetry information in preference to the above space-group names.
They are only intended as comments.
;
_shelx_estimated_absorpt_t_min 0.467
_shelx_estimated_absorpt_t_max 0.841

loop_
_space_group_symop_operation_xyz
'x, y, z'
'-x, -y, -z'

loop_
_atom_site_label
_atom_site_type_symbol
_atom_site_fract_x
_atom_site_fract_y
_atom_site_fract_z
_atom_site_U_iso_or_equiv
_atom_site_adp_type
_atom_site_occupancy
_atom_site_site_symmetry_order
_atom_site_calc_flag
_atom_site_refinement_flags_posn
_atom_site_refinement_flags_adp
_atom_site_refinement_flags_occupancy
_atom_site_disorder_assembly
_atom_site_disorder_group
Mn1 Mn 0.60682(3) 0.18596(3) 0.70883(2) 0.02399(7) Uani 1 1 d . . . . .
Br1 Br 0.30622(2) 0.26751(2) 0.61785(2) 0.03426(6) Uani 1 1 d . . . . .
C1 C 0.4978(3) 0.1700(2) 0.82960(16) 0.0389(4) Uani 1 1 d . . . . .
O1 O 0.4347(2) 0.1496(2) 0.90597(13) 0.0634(5) Uani 1 1 d . . . . .
C2 C 0.6449(2) -0.0168(2) 0.69807(14) 0.0323(4) Uani 1 1 d . . . . .
O2 O 0.6661(2) -0.14595(16) 0.69806(12) 0.0478(4) Uani 1 1 d . . . . .
C3 C 0.8216(3) 0.1313(2) 0.77230(13) 0.0301(4) Uani 1 1 d . . . . .
O3 O 0.95610(19) 0.09503(17) 0.81269(11) 0.0426(3) Uani 1 1 d . . . . .
N1 N 0.53840(19) 0.42784(17) 0.72716(11) 0.0244(3) Uani 1 1 d . . . . .
C11 C 0.5948(2) 0.51098(19) 0.64218(13) 0.0272(3) Uani 1 1 d . . . . .
H11A H 0.5810 0.6152 0.6642 0.033 Uiso 1 1 calc R U . . .
H11B H 0.5147 0.5262 0.5820 0.033 Uiso 1 1 calc R U . . .
C12 C 0.7896(2) 0.4227(2) 0.61019(14) 0.0275(4) Uani 1 1 d . . . . .
H12A H 0.8374 0.4967 0.5764 0.033 Uiso 1 1 calc R U . . .
H12B H 0.8639 0.3746 0.6723 0.033 Uiso 1 1 calc R U . . .
C13 C 0.8047(2) 0.29768(18) 0.53732(13) 0.0228(3) Uani 1 1 d . . . . .
N14 N 0.72109(17) 0.19949(15) 0.56287(10) 0.0222(3) Uani 1 1 d . . . . .
C15 C 0.7211(2) 0.0979(2) 0.49223(13) 0.0273(3) Uani 1 1 d . . . . .
H15 H 0.6603 0.0300 0.5087 0.033 Uiso 1 1 calc R U . . .
C16 C 0.8042(2) 0.0871(2) 0.39798(14) 0.0299(4) Uani 1 1 d . . . . .
H16 H 0.8003 0.0137 0.3509 0.036 Uiso 1 1 calc R U . . .
C17 C 0.8930(2) 0.1846(2) 0.37293(14) 0.0304(4) Uani 1 1 d . . . . .
H17 H 0.9535 0.1786 0.3088 0.037 Uiso 1 1 calc R U . . .
C18 C 0.8920(2) 0.2911(2) 0.44320(14) 0.0279(4) Uani 1 1 d . . . . .
H18 H 0.9513 0.3603 0.4273 0.033 Uiso 1 1 calc R U . . .
C21 C 0.5817(2) 0.4708(2) 0.82961(14) 0.0325(4) Uani 1 1 d . . . . .
H21A H 0.7076 0.4645 0.8283 0.039 Uiso 1 1 calc R U . . .
H21B H 0.5747 0.3931 0.8827 0.039 Uiso 1 1 calc R U . . .
C22 C 0.4578(3) 0.6334(2) 0.86125(15) 0.0353(4) Uani 1 1 d . . . . .
H22A H 0.5091 0.6588 0.9232 0.042 Uiso 1 1 calc R U . . .
H22B H 0.4556 0.7103 0.8052 0.042 Uiso 1 1 calc R U . . .
C23 C 0.2666(2) 0.6496(2) 0.88417(13) 0.0291(4) Uani 1 1 d . . . . .
N24 N 0.2105(2) 0.5499(2) 0.84040(14) 0.0441(4) Uani 1 1 d . . . . .
C25 C 0.0398(3) 0.5644(3) 0.85655(19) 0.0547(6) Uani 1 1 d . . . . .
H25 H -0.0010 0.4941 0.8248 0.066 Uiso 1 1 calc R U . . .
C26 C -0.0793(3) 0.6748(3) 0.91629(18) 0.0515(6) Uani 1 1 d . . . . .
H26 H -0.1996 0.6813 0.9254 0.062 Uiso 1 1 calc R U . . .
C27 C -0.0207(3) 0.7759(3) 0.96271(17) 0.0480(5) Uani 1 1 d . . . . .
H27 H -0.0992 0.8531 1.0054 0.058 Uiso 1 1 calc R U . . .
C28 C 0.1550(3) 0.7632(2) 0.94617(15) 0.0380(4) Uani 1 1 d . . . . .
H28 H 0.1984 0.8323 0.9773 0.046 Uiso 1 1 calc R U . . .
H1N H 0.426(3) 0.457(2) 0.7271(15) 0.032(5) Uiso 1 1 d . . . . .

loop_
_atom_site_aniso_label
_atom_site_aniso_U_11
_atom_site_aniso_U_22
_atom_site_aniso_U_33
_atom_site_aniso_U_23
_atom_site_aniso_U_13
_atom_site_aniso_U_12
Mn1 0.02382(12) 0.02286(14) 0.02682(13) -0.00014(10) 0.00226(9) -0.01090(10)
Br1 0.02630(9) 0.03103(10) 0.04927(12) -0.00569(8) -0.00312(7) -0.01467(7)
C1 0.0404(10) 0.0357(11) 0.0407(11) 0.0007(9) 0.0070(8) -0.0154(9)
O1 0.0749(12) 0.0668(12) 0.0482(10) 0.0045(8) 0.0279(9) -0.0291(10)
C2 0.0305(9) 0.0327(10) 0.0364(10) 0.0017(8) 0.0025(7) -0.0157(8)
O2 0.0586(10) 0.0289(8) 0.0620(10) 0.0030(7) 0.0001(8) -0.0241(7)
C3 0.0366(10) 0.0262(9) 0.0272(8) -0.0039(7) 0.0061(7) -0.0115(8)
O3 0.0361(7) 0.0460(9) 0.0395(8) -0.0043(6) -0.0063(6) -0.0086(6)
N1 0.0224(7) 0.0271(8) 0.0263(7) -0.0048(6) 0.0006(5) -0.0120(6)
C11 0.0325(9) 0.0208(8) 0.0299(8) -0.0049(7) 0.0018(7) -0.0116(7)
C12 0.0294(8) 0.0280(9) 0.0321(9) -0.0057(7) 0.0036(7) -0.0183(7)
C13 0.0177(7) 0.0208(8) 0.0303(8) -0.0011(6) -0.0005(6) -0.0077(6)
N14 0.0203(6) 0.0199(7) 0.0275(7) -0.0019(5) -0.0002(5) -0.0089(5)
C15 0.0287(8) 0.0229(8) 0.0338(9) -0.0033(7) -0.0003(7) -0.0134(7)
C16 0.0309(9) 0.0265(9) 0.0321(9) -0.0084(7) 0.0018(7) -0.0099(7)
C17 0.0269(8) 0.0292(9) 0.0312(9) -0.0040(7) 0.0072(7) -0.0063(7)
C18 0.0234(8) 0.0263(9) 0.0361(9) -0.0021(7) 0.0060(7) -0.0121(7)
C21 0.0281(9) 0.0429(11) 0.0294(9) -0.0098(8) -0.0004(7) -0.0158(8)
C22 0.0368(10) 0.0435(11) 0.0344(9) -0.0172(8) 0.0080(8) -0.0234(9)
C23 0.0315(9) 0.0328(10) 0.0246(8) -0.0018(7) 0.0004(7) -0.0142(8)
N24 0.0404(9) 0.0564(11) 0.0485(10) -0.0232(9) 0.0158(8) -0.0311(9)
C25 0.0456(12) 0.0779(17) 0.0581(14) -0.0265(13) 0.0156(10) -0.0410(13)
C26 0.0314(10) 0.0754(17) 0.0516(13) -0.0091(12) 0.0078(9) -0.0244(11)
C27 0.0328(10) 0.0522(13) 0.0479(12) -0.0111(10) 0.0049(9) -0.0033(9)
C28 0.0393(10) 0.0350(11) 0.0377(10) -0.0086(8) -0.0021(8) -0.0111(8)

loop_
_atom_type_symbol
_atom_type_description
_atom_type_scat_dispersion_real
_atom_type_scat_dispersion_imag
_atom_type_scat_source
C C 0.0033 0.0016 'International Tables Vol C Tables 4.2.6.8 and 6.1.1.4'
H H 0.0000 0.0000 'International Tables Vol C Tables 4.2.6.8 and 6.1.1.4'
N N 0.0061 0.0033 'International Tables Vol C Tables 4.2.6.8 and 6.1.1.4'
O O 0.0106 0.0060 'International Tables Vol C Tables 4.2.6.8 and 6.1.1.4'
Mn Mn 0.3368 0.7283 'International Tables Vol C Tables 4.2.6.8 and 6.1.1.4'
Br Br -0.2901 2.4595 'International Tables Vol C Tables 4.2.6.8 and 6.1.1.4'

loop_
_geom_angle_atom_site_label_1
_geom_angle_atom_site_label_2
_geom_angle_atom_site_label_3
_geom_angle
_geom_angle_site_symmetry_1
_geom_angle_site_symmetry_3
_geom_angle_publ_flag
C3 Mn1 C2 90.32(8) . . y
C3 Mn1 C1 91.41(9) . . y
C2 Mn1 C1 85.25(9) . . y
C3 Mn1 N14 91.95(6) . . y
C2 Mn1 N14 92.58(7) . . y
C1 Mn1 N14 176.01(8) . . y
C3 Mn1 N1 93.06(7) . . y
C2 Mn1 N1 174.76(7) . . y
C1 Mn1 N1 90.66(7) . . y
N14 Mn1 N1 91.30(5) . . y
C3 Mn1 Br1 178.81(6) . . y
C2 Mn1 Br1 90.64(6) . . y
C1 Mn1 Br1 89.37(7) . . y
N14 Mn1 Br1 87.30(4) . . y
N1 Mn1 Br1 86.03(4) . . y
O1 C1 Mn1 175.59(19) . . y
O2 C2 Mn1 175.43(17) . . y
O3 C3 Mn1 178.99(17) . . y
C11 N1 C21 111.13(13) . . ?
C11 N1 Mn1 115.45(10) . . ?
C21 N1 Mn1 115.98(11) . . ?
C11 N1 H1N 109.9(14) . . ?
C21 N1 H1N 104.4(13) . . ?
Mn1 N1 H1N 98.4(14) . . ?
N1 C11 C12 112.25(14) . . ?
N1 C11 H11A 109.2 . . ?
C12 C11 H11A 109.2 . . ?
N1 C11 H11B 109.2 . . ?
C12 C11 H11B 109.2 . . ?
H11A C11 H11B 107.9 . . ?
C13 C12 C11 111.47(13) . . ?
C13 C12 H12A 109.3 . . ?
C11 C12 H12A 109.3 . . ?
C13 C12 H12B 109.3 . . ?
C11 C12 H12B 109.3 . . ?
H12A C12 H12B 108.0 . . ?
N14 C13 C18 121.26(15) . . ?
N14 C13 C12 118.20(14) . . ?
C18 C13 C12 120.39(14) . . ?
C15 N14 C13 117.41(14) . . ?
C15 N14 Mn1 118.47(11) . . ?
C13 N14 Mn1 124.00(11) . . ?
N14 C15 C16 123.70(15) . . ?
N14 C15 H15 118.2 . . ?
C16 C15 H15 118.2 . . ?
C15 C16 C17 118.91(16) . . ?
C15 C16 H16 120.5 . . ?
C17 C16 H16 120.5 . . ?
C16 C17 C18 118.36(16) . . ?
C16 C17 H17 120.8 . . ?
C18 C17 H17 120.8 . . ?
C17 C18 C13 120.35(15) . . ?
C17 C18 H18 119.8 . . ?
C13 C18 H18 119.8 . . ?
N1 C21 C22 114.56(15) . . ?
N1 C21 H21A 108.6 . . ?
C22 C21 H21A 108.6 . . ?
N1 C21 H21B 108.6 . . ?
C22 C21 H21B 108.6 . . ?
H21A C21 H21B 107.6 . . ?
C23 C22 C21 113.90(15) . . ?
C23 C22 H22A 108.8 . . ?
C21 C22 H22A 108.8 . . ?
C23 C22 H22B 108.8 . . ?
C21 C22 H22B 108.8 . . ?
H22A C22 H22B 107.7 . . ?
N24 C23 C28 121.70(17) . . ?
N24 C23 C22 116.53(15) . . ?
C28 C23 C22 121.76(16) . . ?
C23 N24 C25 118.00(17) . . ?
N24 C25 C26 123.7(2) . . ?
N24 C25 H25 118.2 . . ?
C26 C25 H25 118.2 . . ?
C25 C26 C27 118.3(2) . . ?
C25 C26 H26 120.8 . . ?
C27 C26 H26 120.8 . . ?
C26 C27 C28 118.72(19) . . ?
C26 C27 H27 120.6 . . ?
C28 C27 H27 120.6 . . ?
C23 C28 C27 119.56(19) . . ?
C23 C28 H28 120.2 . . ?
C27 C28 H28 120.2 . . ?

loop_
_geom_bond_atom_site_label_1
_geom_bond_atom_site_label_2
_geom_bond_distance
_geom_bond_site_symmetry_2
_geom_bond_publ_flag
Mn1 C3 1.8002(19) . y
Mn1 C2 1.8044(19) . y
Mn1 C1 1.811(2) . y
Mn1 N14 2.1117(13) . y
Mn1 N1 2.1269(14) . y
Mn1 Br1 2.5273(3) . y
C1 O1 1.147(2) . y
C2 O2 1.147(2) . y
C3 O3 1.129(2) . y
N1 C11 1.479(2) . ?
N1 C21 1.493(2) . ?
N1 H1N 0.83(2) . ?
C11 C12 1.522(2) . ?
C11 H11A 0.9900 . ?
C11 H11B 0.9900 . ?
C12 C13 1.505(2) . ?
C12 H12A 0.9900 . ?
C12 H12B 0.9900 . ?
C13 N14 1.352(2) . ?
C13 C18 1.392(2) . ?
N14 C15 1.351(2) . ?
C15 C16 1.374(2) . ?
C15 H15 0.9500 . ?
C16 C17 1.377(2) . ?
C16 H16 0.9500 . ?
C17 C18 1.380(2) . ?
C17 H17 0.9500 . ?
C18 H18 0.9500 . ?
C21 C22 1.529(3) . ?
C21 H21A 0.9900 . ?
C21 H21B 0.9900 . ?
C22 C23 1.509(2) . ?
C22 H22A 0.9900 . ?
C22 H22B 0.9900 . ?
C23 N24 1.332(2) . ?
C23 C28 1.380(3) . ?
N24 C25 1.338(3) . ?
C25 C26 1.369(3) . ?
C25 H25 0.9500 . ?
C26 C27 1.371(3) . ?
C26 H26 0.9500 . ?
C27 C28 1.383(3) . ?
C27 H27 0.9500 . ?
C28 H28 0.9500 . ?

loop_
_geom_hbond_atom_site_label_D
_geom_hbond_atom_site_label_H
_geom_hbond_atom_site_label_A
_geom_hbond_distance_DH
_geom_hbond_distance_HA
_geom_hbond_distance_DA
_geom_hbond_angle_DHA
_geom_hbond_site_symmetry_A
N1 H1N N24 0.83(2) 2.19(2) 2.850(2) 135.7(17) .
N1 H1N Br1 0.83(2) 2.77(2) 3.1885(14) 113.2(16) .

loop_
_geom_torsion_atom_site_label_1
_geom_torsion_atom_site_label_2
_geom_torsion_atom_site_label_3
_geom_torsion_atom_site_label_4
_geom_torsion
_geom_torsion_site_symmetry_1
_geom_torsion_site_symmetry_2
_geom_torsion_site_symmetry_3
_geom_torsion_site_symmetry_4
_geom_torsion_publ_flag
C21 N1 C11 C12 87.95(17) . . . . ?
Mn1 N1 C11 C12 -46.80(16) . . . . ?
N1 C11 C12 C13 82.32(18) . . . . ?
C11 C12 C13 N14 -48.8(2) . . . . ?
C11 C12 C13 C18 126.88(16) . . . . ?
C18 C13 N14 C15 -1.9(2) . . . . ?
C12 C13 N14 C15 173.75(14) . . . . ?
C18 C13 N14 Mn1 173.92(12) . . . . ?
C12 C13 N14 Mn1 -10.4(2) . . . . ?
C13 N14 C15 C16 1.5(2) . . . . ?
Mn1 N14 C15 C16 -174.58(13) . . . . ?
N14 C15 C16 C17 0.0(3) . . . . ?
C15 C16 C17 C18 -1.1(3) . . . . ?
C16 C17 C18 C13 0.7(3) . . . . ?
N14 C13 C18 C17 0.8(3) . . . . ?
C12 C13 C18 C17 -174.71(16) . . . . ?
C11 N1 C21 C22 74.13(18) . . . . ?
Mn1 N1 C21 C22 -151.39(12) . . . . ?
N1 C21 C22 C23 68.5(2) . . . . ?
C21 C22 C23 N24 -23.8(2) . . . . ?
C21 C22 C23 C28 157.05(18) . . . . ?
C28 C23 N24 C25 1.3(3) . . . . ?
C22 C23 N24 C25 -177.9(2) . . . . ?
C23 N24 C25 C26 -0.7(4) . . . . ?
N24 C25 C26 C27 -0.3(4) . . . . ?
C25 C26 C27 C28 0.8(4) . . . . ?
N24 C23 C28 C27 -0.8(3) . . . . ?
C22 C23 C28 C27 178.35(19) . . . . ?
C26 C27 C28 C23 -0.3(3) . . . . ?
